data_7044270
loop_
_publ_author_name
'Feng, Xun'
'Guo, Nan'
'Chen, Haipeng'
'Wang, Helin'
'Chen, Xin'
'Yue, Lingyun'
'Ng, Seik Weng'
'Liu, Xinfang'
'Ma, Lufang'
'Wang, Liya'

_publ_section_title
;
 Series anionic host coordination polymers based on azoxybenzene
 carboxylate: structures, luminescence and magnetic properties
;
_journal_name_full 'Dalton Trans.'
_journal_paper_doi 10.1039/C7DT02974H
_journal_year 2017
_chemical_formula_moiety '(C10 H9 N2), [Er (H2 O)4 (C16 H6 N2 O9), (H2 O)'
_chemical_formula_sum 'C26 H25 Er N4 O14'
_chemical_formula_weight 784.76
_chemical_name_systematic
; 
 ? 
;
_space_group_IT_number 2
_symmetry_cell_setting triclinic
_symmetry_space_group_name_Hall '-P 1'
_symmetry_space_group_name_H-M 'P -1'
_atom_sites_solution_hydrogens geom
_atom_sites_solution_primary direct
_atom_sites_solution_secondary difmap
_audit_creation_method SHELXL-97
_audit_update_record
;
2017-09-03 deposited with the CCDC.
2017-09-18 downloaded from the CCDC.
;
_cell_angle_alpha 102.0191(8)
_cell_angle_beta 110.9302(7)
_cell_angle_gamma 113.5225(8)
_cell_formula_units_Z 2
_cell_length_a 10.8744(6)
_cell_length_b 11.4722(6)
_cell_length_c 14.0935(7)
_cell_measurement_reflns_used 6064
_cell_measurement_temperature 293(2)
_cell_measurement_theta_max 28.1954
_cell_measurement_theta_min 2.2008
_cell_volume 1373.61(13)
_computing_cell_refinement 'Bruker SAINT'
_computing_data_collection 'Bruker APEX2'
_computing_data_reduction 'Bruker SAINT'
_computing_molecular_graphics 'Bruker SHELXTL'
_computing_publication_material 'Bruker SHELXTL'
_computing_structure_refinement 'SHELXL-2014/6 (Sheldrick, 2014)'
_computing_structure_solution 'SHELXL-2014/6 (Sheldrick, 2014)'
_diffrn_ambient_temperature 293(2)
_diffrn_measured_fraction_theta_full 0.966
_diffrn_measured_fraction_theta_max 0.966
_diffrn_measurement_device_type 'Bruker SMART APEX diffractometer'
_diffrn_measurement_method '\w scan'
_diffrn_radiation_monochromator graphite
_diffrn_radiation_source 'fine-focus sealed tube'
_diffrn_radiation_type MoK\a
_diffrn_radiation_wavelength 0.71073
_diffrn_reflns_av_R_equivalents 0.0152
_diffrn_reflns_av_sigmaI/netI 0.0298
_diffrn_reflns_limit_h_max 13
_diffrn_reflns_limit_h_min -14
_diffrn_reflns_limit_k_max 14
_diffrn_reflns_limit_k_min -8
_diffrn_reflns_limit_l_max 15
_diffrn_reflns_limit_l_min -18
_diffrn_reflns_number 8451
_diffrn_reflns_theta_full 27.50
_diffrn_reflns_theta_max 27.50
_diffrn_reflns_theta_min 1.70
_exptl_absorpt_coefficient_mu 3.137
_exptl_absorpt_correction_T_max 0.7457
_exptl_absorpt_correction_T_min 0.5096
_exptl_absorpt_correction_type multi-scan
_exptl_absorpt_process_details SADABS
_exptl_crystal_colour red
_exptl_crystal_density_diffrn 1.897
_exptl_crystal_density_method 'not measured'
_exptl_crystal_description block
_exptl_crystal_F_000 778
_exptl_crystal_size_max 0.39
_exptl_crystal_size_mid 0.28
_exptl_crystal_size_min 0.20
_refine_diff_density_max 1.179
_refine_diff_density_min -0.914
_refine_diff_density_rms 0.093
_refine_ls_extinction_method none
_refine_ls_goodness_of_fit_ref 1.012
_refine_ls_hydrogen_treatment mixed
_refine_ls_matrix_type full
_refine_ls_number_parameters 449
_refine_ls_number_reflns 6087
_refine_ls_number_restraints 28
_refine_ls_restrained_S_all 1.014
_refine_ls_R_factor_all 0.0260
_refine_ls_R_factor_gt 0.0235
_refine_ls_shift/su_max 0.001
_refine_ls_shift/su_mean 0.001
_refine_ls_structure_factor_coef Fsqd
_refine_ls_weighting_details 'calc w=1/[\s^2^(Fo^2^)+(0.0381P)^2^+0.6208P] where P=(Fo^2^+2Fc^2^)/3'
_refine_ls_weighting_scheme calc
_refine_ls_wR_factor_gt 0.0604
_refine_ls_wR_factor_ref 0.0620
_reflns_number_gt 5671
_reflns_number_total 6087
_reflns_threshold_expression I>2\s(I)
_cod_data_source_file c7dt02974h2.cif
_cod_data_source_block er
_cod_original_cell_volume 1373.61(12)
_cod_database_code 7044270

loop_
_symmetry_equiv_pos_as_xyz
'x, y, z'
'-x, -y, -z'

loop_
_atom_site_label
_atom_site_type_symbol
_atom_site_fract_x
_atom_site_fract_y
_atom_site_fract_z
_atom_site_U_iso_or_equiv
_atom_site_adp_type
_atom_site_occupancy
_atom_site_symmetry_multiplicity
_atom_site_calc_flag
_atom_site_refinement_flags
_atom_site_disorder_assembly
_atom_site_disorder_group
Er1 Er 0.149926(13) 0.701171(12) 0.506643(9) 0.02046(5) Uani 1 1 d . . .
O1 O 0.1777(3) 0.6356(2) 0.35145(17) 0.0281(4) Uani 1 1 d . . .
O2 O -0.0015(3) 0.4437(3) 0.2006(2) 0.0501(7) Uani 1 1 d . . .
O3 O 0.0347(2) 0.4419(2) 0.43131(18) 0.0280(4) Uani 1 1 d . . .
O4 O 0.0330(3) 0.2599(2) 0.4573(2) 0.0325(5) Uani 1 1 d . . .
O5 O 0.4823(3) 0.8789(2) 0.36829(19) 0.0337(5) Uani 1 1 d . A .
O6 O 0.6802(3) 0.8482(3) 0.39792(19) 0.0372(5) Uani 1 1 d . A .
O7 O 0.7093(2) 1.0996(2) 0.32972(17) 0.0278(4) Uani 1 1 d . . .
O8 O 0.5518(3) 1.1155(2) 0.1870(2) 0.0457(6) Uani 1 1 d . . .
O9 O 0.4787(5) 0.4808(4) 0.1684(3) 0.0504(13) Uani 0.709(7) 1 d PU A 1
O9' O 0.2093(15) 0.5220(15) 0.1497(11) 0.080(4) Uani 0.291(7) 1 d PU A 2
O1w O 0.1392(3) 0.8754(2) 0.44460(18) 0.0280(4) Uani 1 1 d D . .
H11 H 0.192(3) 0.9571(19) 0.495(2) 0.042 Uiso 1 1 d D . .
H12 H 0.0478(16) 0.855(3) 0.410(3) 0.042 Uiso 1 1 d D . .
O2w O 0.4082(3) 0.8443(2) 0.53922(18) 0.0299(5) Uani 1 1 d D . .
H21 H 0.423(4) 0.840(3) 0.484(2) 0.045 Uiso 1 1 d D . .
H22 H 0.443(4) 0.9277(16) 0.578(2) 0.045 Uiso 1 1 d D . .
O3w O 0.2948(3) 0.6482(2) 0.63778(18) 0.0290(4) Uani 1 1 d D . .
H31 H 0.353(4) 0.720(2) 0.6976(17) 0.044 Uiso 1 1 d D . .
H32 H 0.247(4) 0.580(2) 0.649(3) 0.044 Uiso 1 1 d D . .
O4w O -0.1092(3) 0.5749(2) 0.33159(19) 0.0318(5) Uani 1 1 d D . .
H41 H -0.092(5) 0.545(4) 0.281(2) 0.048 Uiso 1 1 d D . .
H42 H -0.145(4) 0.625(4) 0.316(3) 0.048 Uiso 1 1 d D . .
O5w O -0.1573(3) 0.7827(3) 0.3117(2) 0.0381(5) Uani 1 1 d D . .
H51 H -0.200(5) 0.804(5) 0.345(3) 0.057 Uiso 1 1 d D . .
H52 H -0.172(5) 0.806(4) 0.258(2) 0.057 Uiso 1 1 d D . .
N1 N 0.3460(4) 0.5462(3) 0.2333(3) 0.0425(7) Uani 1 1 d . . .
N2 N 0.4309(4) 0.5602(3) 0.1928(3) 0.0379(7) Uani 1 1 d . A .
N3 N 0.1570(4) 0.7864(3) 0.2188(3) 0.0423(7) Uani 1 1 d D . .
H3 H 0.163(5) 0.745(4) 0.264(3) 0.051 Uiso 1 1 d D . .
N4 N 0.1607(4) 1.1124(3) -0.1510(2) 0.0398(7) Uani 1 1 d . . .
C1 C 0.1206(4) 0.5103(3) 0.2874(2) 0.0270(6) Uani 1 1 d . A .
C2 C 0.2156(3) 0.4451(3) 0.3242(2) 0.0244(6) Uani 1 1 d . . .
C3 C 0.1960(3) 0.3715(3) 0.3898(2) 0.0229(5) Uani 1 1 d . A .
C4 C 0.2864(4) 0.3133(3) 0.4231(3) 0.0280(6) Uani 1 1 d . . .
H4 H 0.2718 0.2632 0.4661 0.034 Uiso 1 1 calc R A .
C5 C 0.3971(4) 0.3301(3) 0.3923(3) 0.0309(6) Uani 1 1 d . A .
H5 H 0.4583 0.2928 0.4159 0.037 Uiso 1 1 calc R . .
C6 C 0.4178(4) 0.4022(3) 0.3263(3) 0.0316(7) Uani 1 1 d . . .
H6 H 0.4915 0.4120 0.3046 0.038 Uiso 1 1 calc R A .
C7 C 0.3282(4) 0.4598(3) 0.2929(3) 0.0287(6) Uani 1 1 d . A .
C8 C 0.0820(3) 0.3568(3) 0.4286(2) 0.0227(5) Uani 1 1 d . . .
C9 C 0.4492(4) 0.6628(3) 0.1453(3) 0.0316(7) Uani 1 1 d . . .
C10 C 0.4047(5) 0.6173(4) 0.0330(3) 0.0427(8) Uani 1 1 d . A .
H10 H 0.3684 0.5251 -0.0090 0.051 Uiso 1 1 calc R . .
C11 C 0.4153(5) 0.7111(4) -0.0150(3) 0.0459(9) Uani 1 1 d . . .
H11A H 0.3826 0.6820 -0.0908 0.055 Uiso 1 1 calc R A .
C12 C 0.4744(4) 0.8481(3) 0.0496(3) 0.0364(7) Uani 1 1 d . A .
H12A H 0.4804 0.9108 0.0163 0.044 Uiso 1 1 calc R . .
C13 C 0.5254(4) 0.8956(3) 0.1636(2) 0.0271(6) Uani 1 1 d . . .
C14 C 0.5116(3) 0.8008(3) 0.2134(2) 0.0252(6) Uani 1 1 d . A .
C15 C 0.5621(4) 0.8458(3) 0.3366(2) 0.0270(6) Uani 1 1 d . . .
C16 C 0.5998(4) 1.0488(3) 0.2313(2) 0.0267(6) Uani 1 1 d . A .
C17 C 0.1033(6) 0.7106(4) 0.1141(4) 0.0606(12) Uani 1 1 d . . .
H17 H 0.0629 0.6150 0.0902 0.073 Uiso 1 1 calc R . .
C18 C 0.1057(6) 0.7704(4) 0.0391(3) 0.0564(12) Uani 1 1 d . . .
H18 H 0.0686 0.7158 -0.0348 0.068 Uiso 1 1 calc R . .
C19 C 0.1640(4) 0.9126(3) 0.0745(3) 0.0313(7) Uani 1 1 d . . .
C20 C 0.2194(4) 0.9868(4) 0.1853(3) 0.0414(8) Uani 1 1 d . . .
H20 H 0.2604 1.0826 0.2124 0.050 Uiso 1 1 calc R . .
C21 C 0.2152(4) 0.9215(4) 0.2561(3) 0.0440(9) Uani 1 1 d . . .
H21A H 0.2537 0.9732 0.3310 0.053 Uiso 1 1 calc R . .
C22 C 0.1151(5) 0.9781(4) -0.1838(3) 0.0445(9) Uani 1 1 d . . .
H22A H 0.0811 0.9277 -0.2580 0.053 Uiso 1 1 calc R . .
C23 C 0.1150(5) 0.9083(4) -0.1145(3) 0.0418(8) Uani 1 1 d . . .
H23 H 0.0818 0.8140 -0.1418 0.050 Uiso 1 1 calc R . .
C24 C 0.1655(4) 0.9819(3) -0.0036(3) 0.0305(6) Uani 1 1 d . . .
C25 C 0.2156(5) 1.1213(4) 0.0308(3) 0.0467(9) Uani 1 1 d . . .
H25A H 0.2528 1.1753 0.1048 0.056 Uiso 1 1 calc R . .
C26 C 0.2107(5) 1.1811(4) -0.0446(3) 0.0494(10) Uani 1 1 d . . .
H26 H 0.2446 1.2756 -0.0192 0.059 Uiso 1 1 calc R . .

loop_
_atom_site_aniso_label
_atom_site_aniso_U_11
_atom_site_aniso_U_22
_atom_site_aniso_U_33
_atom_site_aniso_U_23
_atom_site_aniso_U_13
_atom_site_aniso_U_12
Er1 0.02458(8) 0.02061(7) 0.02163(7) 0.01229(5) 0.01320(5) 0.01286(5)
O1 0.0386(12) 0.0239(10) 0.0317(11) 0.0151(9) 0.0228(10) 0.0178(9)
O2 0.0612(17) 0.0399(14) 0.0270(12) 0.0042(11) -0.0009(12) 0.0321(14)
O3 0.0330(11) 0.0298(11) 0.0311(11) 0.0156(9) 0.0199(9) 0.0195(10)
O4 0.0393(12) 0.0311(11) 0.0430(13) 0.0230(10) 0.0302(11) 0.0190(10)
O5 0.0423(13) 0.0323(12) 0.0376(12) 0.0172(10) 0.0286(11) 0.0194(10)
O6 0.0505(14) 0.0472(14) 0.0321(12) 0.0252(11) 0.0229(11) 0.0340(12)
O7 0.0352(11) 0.0244(10) 0.0231(10) 0.0109(8) 0.0130(9) 0.0153(9)
O8 0.0586(16) 0.0288(12) 0.0345(12) 0.0167(10) 0.0075(11) 0.0216(12)
O9 0.090(3) 0.044(2) 0.065(3) 0.0355(19) 0.060(2) 0.048(2)
O9' 0.064(6) 0.102(8) 0.084(7) 0.066(6) 0.040(5) 0.033(5)
O1w 0.0309(11) 0.0274(11) 0.0296(11) 0.0178(9) 0.0155(9) 0.0148(9)
O2w 0.0324(11) 0.0273(11) 0.0304(11) 0.0117(9) 0.0197(10) 0.0121(10)
O3w 0.0309(11) 0.0227(10) 0.0336(11) 0.0164(9) 0.0148(9) 0.0124(9)
O4w 0.0376(12) 0.0343(12) 0.0342(12) 0.0205(10) 0.0191(10) 0.0232(10)
O5w 0.0444(14) 0.0509(15) 0.0421(13) 0.0327(12) 0.0256(11) 0.0335(12)
N1 0.0493(18) 0.0550(19) 0.064(2) 0.0479(17) 0.0425(16) 0.0366(16)
N2 0.0503(17) 0.0310(14) 0.0549(18) 0.0273(14) 0.0389(15) 0.0236(13)
N3 0.0460(17) 0.0511(19) 0.0409(16) 0.0346(15) 0.0228(14) 0.0255(15)
N4 0.0462(17) 0.0431(17) 0.0388(16) 0.0280(14) 0.0234(14) 0.0228(14)
C1 0.0407(17) 0.0283(15) 0.0267(14) 0.0175(12) 0.0228(13) 0.0218(14)
C2 0.0309(15) 0.0216(13) 0.0286(14) 0.0127(12) 0.0193(12) 0.0149(12)
C3 0.0274(14) 0.0213(13) 0.0252(13) 0.0119(11) 0.0161(12) 0.0131(12)
C4 0.0352(16) 0.0256(14) 0.0310(15) 0.0179(13) 0.0182(13) 0.0176(13)
C5 0.0332(16) 0.0300(15) 0.0392(17) 0.0178(14) 0.0193(14) 0.0214(14)
C6 0.0345(16) 0.0344(16) 0.0412(17) 0.0203(14) 0.0266(14) 0.0212(14)
C7 0.0386(17) 0.0319(15) 0.0343(16) 0.0210(13) 0.0270(14) 0.0222(14)
C8 0.0228(13) 0.0225(13) 0.0200(12) 0.0091(11) 0.0106(11) 0.0091(11)
C9 0.0388(17) 0.0247(15) 0.0377(17) 0.0175(13) 0.0247(14) 0.0144(13)
C10 0.056(2) 0.0261(16) 0.0338(17) 0.0088(14) 0.0241(17) 0.0116(16)
C11 0.060(2) 0.0350(18) 0.0238(16) 0.0102(14) 0.0181(16) 0.0120(17)
C12 0.0452(19) 0.0302(16) 0.0246(15) 0.0156(13) 0.0144(14) 0.0123(15)
C13 0.0333(16) 0.0241(14) 0.0242(14) 0.0137(12) 0.0146(12) 0.0128(12)
C14 0.0293(15) 0.0245(14) 0.0265(14) 0.0151(12) 0.0171(12) 0.0125(12)
C15 0.0375(16) 0.0207(13) 0.0283(14) 0.0144(12) 0.0207(13) 0.0137(12)
C16 0.0332(16) 0.0246(14) 0.0235(13) 0.0146(12) 0.0151(12) 0.0126(12)
C17 0.099(4) 0.038(2) 0.050(2) 0.0295(19) 0.035(2) 0.036(2)
C18 0.101(4) 0.035(2) 0.0342(19) 0.0197(16) 0.031(2) 0.035(2)
C19 0.0362(17) 0.0319(16) 0.0292(15) 0.0175(13) 0.0171(13) 0.0172(14)
C20 0.056(2) 0.0322(17) 0.0311(17) 0.0145(14) 0.0230(16) 0.0164(16)
C21 0.050(2) 0.047(2) 0.0313(17) 0.0196(16) 0.0218(16) 0.0188(18)
C22 0.061(2) 0.045(2) 0.0287(17) 0.0184(16) 0.0238(17) 0.0249(19)
C23 0.060(2) 0.0289(17) 0.0323(17) 0.0139(14) 0.0237(17) 0.0179(17)
C24 0.0350(16) 0.0319(16) 0.0286(15) 0.0165(13) 0.0170(13) 0.0173(14)
C25 0.075(3) 0.0322(18) 0.0302(17) 0.0153(15) 0.0243(18) 0.0251(19)
C26 0.073(3) 0.0314(18) 0.046(2) 0.0240(17) 0.029(2) 0.0252(19)

loop_
_atom_type_symbol
_atom_type_description
_atom_type_scat_dispersion_real
_atom_type_scat_dispersion_imag
_atom_type_scat_source
C C 0.0033 0.0016 'International Tables Vol C Tables 4.2.6.8 and 6.1.1.4'
H H 0.0000 0.0000 'International Tables Vol C Tables 4.2.6.8 and 6.1.1.4'
N N 0.0061 0.0033 'International Tables Vol C Tables 4.2.6.8 and 6.1.1.4'
O O 0.0106 0.0060 'International Tables Vol C Tables 4.2.6.8 and 6.1.1.4'
Er Er -0.2586 4.9576 'International Tables Vol C Tables 4.2.6.8 and 6.1.1.4'

loop_
_geom_angle_atom_site_label_1
_geom_angle_atom_site_label_2
_geom_angle_atom_site_label_3
_geom_angle
_geom_angle_site_symmetry_1
_geom_angle_site_symmetry_3
O7 Er1 O1 134.33(8) 2_676 .
O7 Er1 O3w 75.81(7) 2_676 .
O1 Er1 O3w 106.30(8) . .
O7 Er1 O1w 76.43(7) 2_676 .
O1 Er1 O1w 80.87(7) . .
O3w Er1 O1w 146.71(8) . .
O7 Er1 O4 73.33(8) 2_676 2_566
O1 Er1 O4 136.19(8) . 2_566
O3w Er1 O4 114.43(8) . 2_566
O1w Er1 O4 74.09(7) . 2_566
O7 Er1 O2w 69.44(8) 2_676 .
O1 Er1 O2w 66.84(8) . .
O3w Er1 O2w 77.34(8) . .
O1w Er1 O2w 75.96(8) . .
O4 Er1 O2w 136.48(8) 2_566 .
O7 Er1 O3 143.14(7) 2_676 .
O1 Er1 O3 72.27(7) . .
O3w Er1 O3 71.31(7) . .
O1w Er1 O3 139.82(7) . .
O4 Er1 O3 105.68(7) 2_566 .
O2w Er1 O3 117.57(7) . .
O7 Er1 O4w 137.33(8) 2_676 .
O1 Er1 O4w 70.34(8) . .
O3w Er1 O4w 138.26(7) . .
O1w Er1 O4w 75.01(7) . .
O4 Er1 O4w 68.77(8) 2_566 .
O2w Er1 O4w 131.10(7) . .
O3 Er1 O4w 68.15(7) . .
O7 Er1 O3 94.06(7) 2_676 2_566
O1 Er1 O3 131.13(7) . 2_566
O3w Er1 O3 74.90(7) . 2_566
O1w Er1 O3 125.20(7) . 2_566
O4 Er1 O3 51.84(7) 2_566 2_566
O2w Er1 O3 150.51(7) . 2_566
O3 Er1 O3 61.81(8) . 2_566
O4w Er1 O3 77.65(7) . 2_566
C1 O1 Er1 124.49(18) . .
C8 O3 Er1 137.66(18) . .
C8 O3 Er1 88.83(16) . 2_566
Er1 O3 Er1 118.19(8) . 2_566
C8 O4 Er1 98.55(18) . 2_566
C16 O7 Er1 139.31(19) . 2_676
Er1 O1w H11 115(3) . .
Er1 O1w H12 110(3) . .
H11 O1w H12 108.7(17) . .
Er1 O2w H21 119(3) . .
Er1 O2w H22 109(3) . .
H21 O2w H22 109.1(17) . .
Er1 O3w H31 108(3) . .
Er1 O3w H32 117(3) . .
H31 O3w H32 110.1(17) . .
Er1 O4w H41 103(3) . .
Er1 O4w H42 115(3) . .
H41 O4w H42 109.2(17) . .
H51 O5w H52 109.8(17) . .
N2 N1 O9' 105.4(6) . .
N2 N1 C7 121.0(3) . .
O9' N1 C7 115.8(5) . .
N1 N2 O9 128.2(3) . .
N1 N2 C9 114.3(3) . .
O9 N2 C9 116.0(3) . .
C17 N3 C21 121.5(3) . .
C17 N3 H3 117(3) . .
C21 N3 H3 121(3) . .
C26 N4 C22 116.2(3) . .
O2 C1 O1 124.0(3) . .
O2 C1 C2 120.2(3) . .
O1 C1 C2 115.8(3) . .
C3 C2 C7 118.5(3) . .
C3 C2 C1 121.8(3) . .
C7 C2 C1 119.7(3) . .
C2 C3 C4 120.4(3) . .
C2 C3 C8 120.7(3) . .
C4 C3 C8 118.9(2) . .
C5 C4 C3 120.2(3) . .
C5 C4 H4 119.9 . .
C3 C4 H4 119.9 . .
C4 C5 C6 120.4(3) . .
C4 C5 H5 119.8 . .
C6 C5 H5 119.8 . .
C5 C6 C7 119.6(3) . .
C5 C6 H6 120.2 . .
C7 C6 H6 120.2 . .
C6 C7 C2 120.9(3) . .
C6 C7 N1 125.5(3) . .
C2 C7 N1 113.4(3) . .
O4 C8 O3 120.7(3) . .
O4 C8 C3 119.2(3) . .
O3 C8 C3 120.1(2) . .
C10 C9 C14 123.1(3) . .
C10 C9 N2 117.5(3) . .
C14 C9 N2 119.4(3) . .
C11 C10 C9 118.7(3) . .
C11 C10 H10 120.7 . .
C9 C10 H10 120.7 . .
C10 C11 C12 119.7(3) . .
C10 C11 H11A 120.1 . .
C12 C11 H11A 120.1 . .
C11 C12 C13 121.7(3) . .
C11 C12 H12A 119.2 . .
C13 C12 H12A 119.2 . .
C12 C13 C14 119.4(3) . .
C12 C13 C16 119.1(3) . .
C14 C13 C16 121.4(3) . .
C9 C14 C13 117.3(3) . .
C9 C14 C15 121.0(3) . .
C13 C14 C15 121.7(3) . .
O5 C15 O6 125.6(3) . .
O5 C15 C14 116.8(3) . .
O6 C15 C14 117.6(3) . .
O8 C16 O7 125.2(3) . .
O8 C16 C13 118.2(3) . .
O7 C16 C13 116.6(3) . .
N3 C17 C18 121.0(4) . .
N3 C17 H17 119.5 . .
C18 C17 H17 119.5 . .
C19 C18 C17 119.5(4) . .
C19 C18 H18 120.3 . .
C17 C18 H18 120.3 . .
C20 C19 C18 116.9(3) . .
C20 C19 C24 121.4(3) . .
C18 C19 C24 121.7(3) . .
C21 C20 C19 120.9(3) . .
C21 C20 H20 119.6 . .
C19 C20 H20 119.6 . .
N3 C21 C20 120.2(3) . .
N3 C21 H21A 119.9 . .
C20 C21 H21A 119.9 . .
N4 C22 C23 124.1(3) . .
N4 C22 H22A 118.0 . .
C23 C22 H22A 118.0 . .
C22 C23 C24 118.8(3) . .
C22 C23 H23 120.6 . .
C24 C23 H23 120.6 . .
C25 C24 C23 117.1(3) . .
C25 C24 C19 121.4(3) . .
C23 C24 C19 121.6(3) . .
C24 C25 C26 119.8(3) . .
C24 C25 H25A 120.1 . .
C26 C25 H25A 120.1 . .
N4 C26 C25 124.0(3) . .
N4 C26 H26 118.0 . .
C25 C26 H26 118.0 . .

loop_
_geom_bond_atom_site_label_1
_geom_bond_atom_site_label_2
_geom_bond_distance
_geom_bond_site_symmetry_2
Er1 O1 2.325(2) .
Er1 O3 2.511(2) .
Er1 O3 2.590(2) 2_566
Er1 O4 2.398(2) 2_566
Er1 O7 2.318(2) 2_676
Er1 O1w 2.369(2) .
Er1 O2w 2.424(2) .
Er1 O3w 2.328(2) .
Er1 O4w 2.532(2) .
O1 C1 1.271(4) .
O2 C1 1.218(4) .
O3 C8 1.271(3) .
O3 Er1 2.591(2) 2_566
O4 C8 1.246(3) .
O4 Er1 2.398(2) 2_566
O5 C15 1.252(4) .
O6 C15 1.252(4) .
O7 C16 1.270(4) .
O7 Er1 2.318(2) 2_676
O8 C16 1.237(4) .
O9 N2 1.262(4) .
O9' N1 1.399(13) .
O1w H11 0.845(10) .
O1w H12 0.838(10) .
O2w H21 0.839(10) .
O2w H22 0.838(10) .
O3w H31 0.837(10) .
O3w H32 0.836(10) .
O4w H41 0.839(10) .
O4w H42 0.841(10) .
O5w H51 0.834(10) .
O5w H52 0.839(10) .
N1 N2 1.224(4) .
N1 C7 1.426(4) .
N2 C9 1.453(4) .
N3 C17 1.311(5) .
N3 C21 1.312(5) .
N3 H3 0.869(10) .
N4 C26 1.322(5) .
N4 C22 1.328(5) .
C1 C2 1.514(4) .
C2 C3 1.392(4) .
C2 C7 1.405(4) .
C3 C4 1.399(4) .
C3 C8 1.490(4) .
C4 C5 1.377(4) .
C4 H4 0.9300 .
C5 C6 1.386(4) .
C5 H5 0.9300 .
C6 C7 1.387(4) .
C6 H6 0.9300 .
C9 C10 1.385(5) .
C9 C14 1.390(4) .
C10 C11 1.374(5) .
C10 H10 0.9300 .
C11 C12 1.376(5) .
C11 H11A 0.9300 .
C12 C13 1.394(4) .
C12 H12A 0.9300 .
C13 C14 1.400(4) .
C13 C16 1.507(4) .
C14 C15 1.517(4) .
C17 C18 1.378(5) .
C17 H17 0.9300 .
C18 C19 1.386(5) .
C18 H18 0.9300 .
C19 C20 1.375(5) .
C19 C24 1.487(4) .
C20 C21 1.370(5) .
C20 H20 0.9300 .
C21 H21A 0.9300 .
C22 C23 1.386(5) .
C22 H22A 0.9300 .
C23 C24 1.387(5) .
C23 H23 0.9300 .
C24 C25 1.373(5) .
C25 C26 1.376(5) .
C25 H25A 0.9300 .
C26 H26 0.9300 .

loop_
_geom_hbond_atom_site_label_D
_geom_hbond_atom_site_label_H
_geom_hbond_atom_site_label_A
_geom_hbond_distance_DH
_geom_hbond_distance_HA
_geom_hbond_distance_DA
_geom_hbond_angle_DHA
_geom_hbond_site_symmetry_A
O1w H11 O6 0.85(1) 1.96(1) 2.797(3) 175(4) 2_676
O1w H12 O5w 0.84(1) 1.85(1) 2.675(3) 168(3) .
O2w H21 O5 0.84(1) 2.03(1) 2.853(3) 166(3) .
O2w H22 O5 0.84(1) 1.89(1) 2.711(3) 165(3) 2_676
O3w H31 O8 0.84(1) 1.80(1) 2.625(3) 168(4) 2_676
O3w H32 O4w 0.84(1) 1.96(1) 2.788(3) 171(4) 2_566
O4w H41 O2 0.84(1) 2.18(2) 2.973(4) 157(3) .
O4w H42 O5w 0.84(1) 1.87(2) 2.683(3) 161(4) .
O5w H51 O6 0.83(1) 1.89(1) 2.715(3) 171(4) 1_455
O5w H52 N4 0.84(1) 1.95(1) 2.774(4) 168(4) 2_575

loop_
_geom_torsion_atom_site_label_1
_geom_torsion_atom_site_label_2
_geom_torsion_atom_site_label_3
_geom_torsion_atom_site_label_4
_geom_torsion
_geom_torsion_site_symmetry_1
_geom_torsion_site_symmetry_4
O7 Er1 O1 C1 155.7(2) 2_676 .
O3w Er1 O1 C1 69.8(2) . .
O1w Er1 O1 C1 -143.6(2) . .
O4 Er1 O1 C1 -88.2(2) 2_566 .
O2w Er1 O1 C1 137.9(3) . .
O3 Er1 O1 C1 6.2(2) . .
O4w Er1 O1 C1 -66.3(2) . .
O3 Er1 O1 C1 -14.2(3) 2_566 .
O7 Er1 O3 C8 -69.2(3) 2_676 .
O1 Er1 O3 C8 73.7(3) . .
O3w Er1 O3 C8 -41.1(3) . .
O1w Er1 O3 C8 124.1(3) . .
O4 Er1 O3 C8 -152.1(3) 2_566 .
O2w Er1 O3 C8 22.9(3) . .
O4w Er1 O3 C8 149.0(3) . .
O3 Er1 O3 C8 -123.6(3) 2_566 .
O7 Er1 O3 Er1 54.47(16) 2_676 2_566
O1 Er1 O3 Er1 -162.72(11) . 2_566
O3w Er1 O3 Er1 82.49(10) . 2_566
O1w Er1 O3 Er1 -112.27(11) . 2_566
O4 Er1 O3 Er1 -28.52(11) 2_566 2_566
O2w Er1 O3 Er1 146.54(8) . 2_566
O4w Er1 O3 Er1 -87.34(10) . 2_566
O3 Er1 O3 Er1 0.0 2_566 2_566
O9' N1 N2 O9 -112.6(8) . .
C7 N1 N2 O9 21.2(6) . .
O9' N1 N2 C9 52.5(7) . .
C7 N1 N2 C9 -173.7(3) . .
Er1 O1 C1 O2 95.9(3) . .
Er1 O1 C1 C2 -84.8(3) . .
O2 C1 C2 C3 -89.5(4) . .
O1 C1 C2 C3 91.2(3) . .
O2 C1 C2 C7 91.2(4) . .
O1 C1 C2 C7 -88.1(3) . .
C7 C2 C3 C4 -0.3(4) . .
C1 C2 C3 C4 -179.6(3) . .
C7 C2 C3 C8 177.9(3) . .
C1 C2 C3 C8 -1.4(4) . .
C2 C3 C4 C5 0.9(5) . .
C8 C3 C4 C5 -177.3(3) . .
C3 C4 C5 C6 -1.3(5) . .
C4 C5 C6 C7 1.1(5) . .
C5 C6 C7 C2 -0.5(5) . .
C5 C6 C7 N1 174.4(3) . .
C3 C2 C7 C6 0.1(5) . .
C1 C2 C7 C6 179.4(3) . .
C3 C2 C7 N1 -175.4(3) . .
C1 C2 C7 N1 4.0(4) . .
N2 N1 C7 C6 10.6(6) . .
O9' N1 C7 C6 140.0(8) . .
N2 N1 C7 C2 -174.2(3) . .
O9' N1 C7 C2 -44.8(8) . .
Er1 O4 C8 O3 3.2(3) 2_566 .
Er1 O4 C8 C3 -176.2(2) 2_566 .
Er1 O3 C8 O4 129.9(3) . .
Er1 O3 C8 O4 -2.9(3) 2_566 .
Er1 O3 C8 C3 -50.7(4) . .
Er1 O3 C8 C3 176.5(2) 2_566 .
C2 C3 C8 O4 158.7(3) . .
C4 C3 C8 O4 -23.1(4) . .
C2 C3 C8 O3 -20.7(4) . .
C4 C3 C8 O3 157.5(3) . .
N1 N2 C9 C10 -120.1(4) . .
O9 N2 C9 C10 46.9(5) . .
N1 N2 C9 C14 60.8(4) . .
O9 N2 C9 C14 -132.2(4) . .
C14 C9 C10 C11 -3.4(6) . .
N2 C9 C10 C11 177.5(3) . .
C9 C10 C11 C12 2.3(6) . .
C10 C11 C12 C13 0.4(6) . .
C11 C12 C13 C14 -2.2(6) . .
C11 C12 C13 C16 175.5(3) . .
C10 C9 C14 C13 1.6(5) . .
N2 C9 C14 C13 -179.3(3) . .
C10 C9 C14 C15 -178.5(3) . .
N2 C9 C14 C15 0.6(5) . .
C12 C13 C14 C9 1.2(5) . .
C16 C13 C14 C9 -176.5(3) . .
C12 C13 C14 C15 -178.7(3) . .
C16 C13 C14 C15 3.6(5) . .
C9 C14 C15 O5 -109.7(3) . .
C13 C14 C15 O5 70.2(4) . .
C9 C14 C15 O6 71.0(4) . .
C13 C14 C15 O6 -109.1(3) . .
Er1 O7 C16 O8 15.6(5) 2_676 .
Er1 O7 C16 C13 -165.5(2) 2_676 .
C12 C13 C16 O8 34.7(5) . .
C14 C13 C16 O8 -147.7(3) . .
C12 C13 C16 O7 -144.3(3) . .
C14 C13 C16 O7 33.4(4) . .
C21 N3 C17 C18 -0.1(7) . .
N3 C17 C18 C19 -0.9(8) . .
C17 C18 C19 C20 1.2(7) . .
C17 C18 C19 C24 -178.3(4) . .
C18 C19 C20 C21 -0.6(6) . .
C24 C19 C20 C21 178.9(4) . .
C17 N3 C21 C20 0.7(6) . .
C19 C20 C21 N3 -0.4(6) . .
C26 N4 C22 C23 1.1(6) . .
N4 C22 C23 C24 -0.1(7) . .
C22 C23 C24 C25 -1.3(6) . .
C22 C23 C24 C19 178.1(4) . .
C20 C19 C24 C25 -3.1(5) . .
C18 C19 C24 C25 176.4(4) . .
C20 C19 C24 C23 177.6(4) . .
C18 C19 C24 C23 -3.0(6) . .
C23 C24 C25 C26 1.5(6) . .
C19 C24 C25 C26 -177.9(4) . .
C22 N4 C26 C25 -0.9(6) . .
C24 C25 C26 N4 -0.5(7) . .
